data_2222801
loop_
_publ_author_name
'Blake, Karyn M.'
'LaDuca, Robert L.'

_publ_section_title
;Poly[[bis[\m-1,4-bis(3-pyridylmethyl)piperazine-\k^2^<i>N</i>:<i>N</i>']dichloridocadmium(II)]
 tetrahydrate]
;
_journal_coeditor_code LH2863
_journal_issue 8
_journal_name_full 'Acta Crystallographica Section E'
_journal_page_first m947
_journal_paper_doi 10.1107/S1600536809027767
_journal_volume 65
_journal_year 2009
_chemical_formula_iupac '[Cd Cl2 (C16 H20 N4)2], 4H2 O'
_chemical_formula_moiety 'C32 H40 Cd Cl2 N8, 4(H2 O)'
_chemical_formula_sum 'C32 H48 Cd Cl2 N8 O4'
_chemical_formula_weight 792.08
_chemical_name_systematic
;
Poly[[bis[\m-1,4-bis(3-pyridylmethyl)piperazine-
\k^2^<i>N</i>:<i>N</i>']dichloridocadmium(II)] tetrahydrate]
;
_space_group_IT_number 14
_symmetry_cell_setting monoclinic
_symmetry_space_group_name_Hall '-P 2yn'
_symmetry_space_group_name_H-M 'P 1 21/n 1'
_atom_sites_solution_hydrogens geom
_atom_sites_solution_primary direct
_atom_sites_solution_secondary difmap
_audit_creation_method SHELXL-97
_cell_angle_alpha 90.00
_cell_angle_beta 92.4730(10)
_cell_angle_gamma 90.00
_cell_formula_units_Z 2
_cell_length_a 10.3481(2)
_cell_length_b 13.9791(2)
_cell_length_c 12.7789(2)
_cell_measurement_reflns_used 16643
_cell_measurement_temperature 173(2)
_cell_measurement_theta_max 25.37
_cell_measurement_theta_min 2.16
_cell_volume 1846.84(5)
_computing_cell_refinement 'SAINT (Bruker, 2006)'
_computing_data_collection 'APEX2 (Bruker, 2006)'
_computing_data_reduction 'SAINT (Bruker, 2006)'
_computing_molecular_graphics '<i>CrystalMaker</i> (Palmer, 2007)'
_computing_publication_material 'SHELXL97 (Sheldrick, 2008)'
_computing_structure_refinement 'SHELXL97 (Sheldrick, 2008)'
_computing_structure_solution 'SHELXS97 (Sheldrick, 2008)'
_diffrn_ambient_temperature 173(2)
_diffrn_measured_fraction_theta_full 1.000
_diffrn_measured_fraction_theta_max 0.999
_diffrn_measurement_device_type 'Bruker APEXII'
_diffrn_measurement_method '\w and \f'
_diffrn_radiation_monochromator graphite
_diffrn_radiation_source 'fine-focus sealed tube'
_diffrn_radiation_type MoK\a
_diffrn_radiation_wavelength 0.71073
_diffrn_reflns_av_R_equivalents 0.0269
_diffrn_reflns_av_sigmaI/netI 0.0204
_diffrn_reflns_limit_h_max 12
_diffrn_reflns_limit_h_min -12
_diffrn_reflns_limit_k_max 16
_diffrn_reflns_limit_k_min -15
_diffrn_reflns_limit_l_max 15
_diffrn_reflns_limit_l_min -15
_diffrn_reflns_number 16443
_diffrn_reflns_theta_full 25.00
_diffrn_reflns_theta_max 25.37
_diffrn_reflns_theta_min 2.16
_diffrn_standards_decay_% 0
_diffrn_standards_interval_count 0
_diffrn_standards_interval_time 0
_diffrn_standards_number 0
_exptl_absorpt_coefficient_mu 0.782
_exptl_absorpt_correction_T_max 0.8682
_exptl_absorpt_correction_T_min 0.7533
_exptl_absorpt_correction_type multi-scan
_exptl_absorpt_process_details '(SADABS; Sheldrick, 1996)'
_exptl_crystal_colour colourless
_exptl_crystal_density_diffrn 1.424
_exptl_crystal_density_method 'not measured'
_exptl_crystal_description fragment
_exptl_crystal_F_000 820
_exptl_crystal_size_max 0.38
_exptl_crystal_size_mid 0.35
_exptl_crystal_size_min 0.19
_refine_diff_density_max 0.420
_refine_diff_density_min -0.232
_refine_ls_extinction_method none
_refine_ls_goodness_of_fit_ref 1.069
_refine_ls_hydrogen_treatment mixed
_refine_ls_matrix_type full
_refine_ls_number_parameters 226
_refine_ls_number_reflns 3391
_refine_ls_number_restraints 6
_refine_ls_restrained_S_all 1.069
_refine_ls_R_factor_all 0.0243
_refine_ls_R_factor_gt 0.0213
_refine_ls_shift/su_max 0.001
_refine_ls_shift/su_mean 0.000
_refine_ls_structure_factor_coef Fsqd
_refine_ls_weighting_details 'calc w=1/[\s^2^(Fo^2^)+(0.0261P)^2^+0.7641P] where P=(Fo^2^+2Fc^2^)/3'
_refine_ls_weighting_scheme calc
_refine_ls_wR_factor_gt 0.0533
_refine_ls_wR_factor_ref 0.0552
_reflns_number_gt 3060
_reflns_number_total 3391
_reflns_threshold_expression I>2\s(I)
_cod_data_source_file lh2863.cif
_cod_data_source_block I
_cod_original_sg_symbol_H-M 'P 21/n'
_cod_database_code 2222801
_cod_database_fobs_code 2222801

loop_
_symmetry_equiv_pos_as_xyz
'x, y, z'
'-x+1/2, y+1/2, -z+1/2'
'-x, -y, -z'
'x-1/2, -y-1/2, z-1/2'

loop_
_atom_site_type_symbol
_atom_site_label
_atom_site_fract_x
_atom_site_fract_y
_atom_site_fract_z
_atom_site_U_iso_or_equiv
_atom_site_adp_type
_atom_site_calc_flag
_atom_site_refinement_flags
_atom_site_occupancy
_atom_site_disorder_assembly
_atom_site_disorder_group
Cd Cd1 0.0000 0.5000 0.5000 0.01972(7) Uani d S 1 . .
Cl Cl1 -0.00576(4) 0.56521(3) 0.69090(3) 0.02753(11) Uani d . 1 . .
O O1W 0.31111(17) 1.01315(12) 0.44201(15) 0.0498(4) Uani d D 1 . .
H H1WA 0.267(2) 0.9840(17) 0.3915(18) 0.060 Uiso d D 1 . .
H H1WB 0.375(2) 1.0362(19) 0.4063(19) 0.060 Uiso d D 1 . .
O O2W 0.4410(2) 0.92673(13) 0.61847(14) 0.0623(5) Uani d D 1 . .
H H2WA 0.385(3) 0.958(2) 0.5722(19) 0.075 Uiso d D 1 . .
H H2WB 0.443(3) 0.9689(18) 0.6730(17) 0.075 Uiso d D 1 . .
N N1 0.16425(14) 0.61714(10) 0.46966(11) 0.0256(3) Uani d . 1 . .
N N2 0.14429(14) 0.90557(10) 0.29043(11) 0.0242(3) Uani d . 1 . .
N N3 -0.05153(14) 1.05084(11) 0.26799(11) 0.0267(3) Uani d . 1 . .
N N4 -0.35028(14) 1.12026(10) 0.05522(11) 0.0235(3) Uani d . 1 . .
C C1 0.14831(17) 0.67064(12) 0.38328(14) 0.0254(4) Uani d . 1 . .
H H1 0.0828 0.6526 0.3328 0.031 Uiso calc R 1 . .
C C2 0.22184(17) 0.75090(12) 0.36317(14) 0.0246(4) Uani d . 1 . .
C C3 0.31970(18) 0.77468(13) 0.43639(15) 0.0301(4) Uani d . 1 . .
H H3 0.3738 0.8283 0.4251 0.036 Uiso calc R 1 . .
C C4 0.33772(19) 0.71988(13) 0.52574(16) 0.0336(4) Uani d . 1 . .
H H4 0.4041 0.7354 0.5766 0.040 Uiso calc R 1 . .
C C5 0.25809(18) 0.64246(13) 0.53994(15) 0.0308(4) Uani d . 1 . .
H H5 0.2701 0.6055 0.6020 0.037 Uiso calc R 1 . .
C C6 0.19428(18) 0.80989(13) 0.26599(14) 0.0281(4) Uani d . 1 . .
H H6A 0.2748 0.8168 0.2276 0.034 Uiso calc R 1 . .
H H6B 0.1301 0.7760 0.2197 0.034 Uiso calc R 1 . .
C C7 0.02170(18) 0.90049(13) 0.34449(15) 0.0290(4) Uani d . 1 . .
H H7A 0.0356 0.8657 0.4115 0.035 Uiso calc R 1 . .
H H7B -0.0430 0.8647 0.3006 0.035 Uiso calc R 1 . .
C C8 -0.0291(2) 0.99965(13) 0.36577(16) 0.0309(4) Uani d . 1 . .
H H8A -0.1109 0.9950 0.4028 0.037 Uiso calc R 1 . .
H H8B 0.0344 1.0350 0.4112 0.037 Uiso calc R 1 . .
C C9 0.06858(18) 1.05772(13) 0.21285(15) 0.0307(4) Uani d . 1 . .
H H9A 0.1326 1.0953 0.2555 0.037 Uiso calc R 1 . .
H H9B 0.0521 1.0916 0.1456 0.037 Uiso calc R 1 . .
C C10 0.12320(18) 0.95935(14) 0.19196(14) 0.0297(4) Uani d . 1 . .
H H10A 0.0624 0.9237 0.1444 0.036 Uiso calc R 1 . .
H H10B 0.2062 0.9659 0.1569 0.036 Uiso calc R 1 . .
C C11 -0.11128(18) 1.14457(13) 0.28181(15) 0.0312(4) Uani d . 1 . .
H H11A -0.0434 1.1930 0.2976 0.037 Uiso calc R 1 . .
H H11B -0.1691 1.1423 0.3415 0.037 Uiso calc R 1 . .
C C12 -0.27629(17) 1.10601(12) 0.14168(14) 0.0247(4) Uani d . 1 . .
H H12 -0.2843 1.0468 0.1772 0.030 Uiso calc R 1 . .
C C13 -0.18808(16) 1.17228(12) 0.18317(14) 0.0243(4) Uani d . 1 . .
C C14 -0.17827(18) 1.25856(13) 0.13158(15) 0.0298(4) Uani d . 1 . .
H H14 -0.1203 1.3064 0.1578 0.036 Uiso calc R 1 . .
C C15 -0.25411(18) 1.27477(13) 0.04085(15) 0.0311(4) Uani d . 1 . .
H H15 -0.2482 1.3335 0.0040 0.037 Uiso calc R 1 . .
C C16 -0.33791(17) 1.20436(12) 0.00536(14) 0.0261(4) Uani d . 1 . .
H H16 -0.3892 1.2156 -0.0569 0.031 Uiso calc R 1 . .

loop_
_atom_site_aniso_label
_atom_site_aniso_U_11
_atom_site_aniso_U_22
_atom_site_aniso_U_33
_atom_site_aniso_U_12
_atom_site_aniso_U_13
_atom_site_aniso_U_23
Cd1 0.02129(11) 0.01716(10) 0.02035(10) 0.00052(6) -0.00332(7) 0.00085(6)
Cl1 0.0316(2) 0.0285(2) 0.0221(2) 0.00443(18) -0.00335(17) -0.00290(17)
O1W 0.0434(10) 0.0459(10) 0.0592(11) 0.0018(7) -0.0069(8) -0.0213(8)
O2W 0.0815(14) 0.0578(11) 0.0473(10) -0.0181(10) -0.0018(9) -0.0145(8)
N1 0.0276(8) 0.0227(8) 0.0264(8) -0.0006(6) -0.0017(6) -0.0003(6)
N2 0.0242(7) 0.0247(8) 0.0240(7) -0.0006(6) 0.0033(6) 0.0054(6)
N3 0.0272(8) 0.0269(8) 0.0258(8) 0.0029(6) -0.0011(6) 0.0039(6)
N4 0.0234(7) 0.0221(8) 0.0247(7) -0.0007(6) -0.0030(6) -0.0004(6)
C1 0.0250(9) 0.0246(9) 0.0266(9) -0.0002(7) 0.0008(7) -0.0025(7)
C2 0.0247(9) 0.0209(9) 0.0288(9) 0.0033(7) 0.0070(7) -0.0010(7)
C3 0.0267(9) 0.0208(9) 0.0426(11) -0.0027(7) 0.0014(8) -0.0005(8)
C4 0.0301(10) 0.0288(10) 0.0410(11) -0.0017(8) -0.0089(9) -0.0015(8)
C5 0.0326(10) 0.0276(10) 0.0317(10) 0.0009(8) -0.0044(8) 0.0027(8)
C6 0.0310(10) 0.0261(10) 0.0275(9) -0.0018(8) 0.0059(8) 0.0015(7)
C7 0.0278(9) 0.0306(10) 0.0291(10) -0.0011(8) 0.0055(8) 0.0082(8)
C8 0.0288(10) 0.0368(11) 0.0274(10) 0.0037(8) 0.0052(8) 0.0048(8)
C9 0.0308(10) 0.0305(10) 0.0308(10) -0.0018(8) 0.0000(8) 0.0093(8)
C10 0.0300(10) 0.0325(10) 0.0269(9) -0.0008(8) 0.0046(8) 0.0074(8)
C11 0.0312(10) 0.0292(10) 0.0324(10) 0.0011(8) -0.0085(8) -0.0051(8)
C12 0.0267(9) 0.0190(9) 0.0283(9) 0.0002(7) -0.0011(7) 0.0015(7)
C13 0.0215(9) 0.0230(9) 0.0282(9) 0.0011(7) -0.0016(7) -0.0033(7)
C14 0.0272(9) 0.0223(9) 0.0396(11) -0.0049(7) -0.0021(8) -0.0041(8)
C15 0.0370(11) 0.0212(9) 0.0349(10) -0.0023(8) 0.0002(8) 0.0047(8)
C16 0.0293(9) 0.0239(9) 0.0251(9) 0.0016(7) -0.0010(7) 0.0021(7)

loop_
_atom_type_symbol
_atom_type_description
_atom_type_scat_dispersion_real
_atom_type_scat_dispersion_imag
_atom_type_scat_source
C C 0.0033 0.0016 'International Tables Vol C Tables 4.2.6.8 and 6.1.1.4'
H H 0.0000 0.0000 'International Tables Vol C Tables 4.2.6.8 and 6.1.1.4'
N N 0.0061 0.0033 'International Tables Vol C Tables 4.2.6.8 and 6.1.1.4'
O O 0.0106 0.0060 'International Tables Vol C Tables 4.2.6.8 and 6.1.1.4'
Cd Cd -0.8075 1.2024 'International Tables Vol C Tables 4.2.6.8 and 6.1.1.4'
Cl Cl 0.1484 0.1585 'International Tables Vol C Tables 4.2.6.8 and 6.1.1.4'

loop_
_geom_angle_atom_site_label_1
_geom_angle_atom_site_label_2
_geom_angle_atom_site_label_3
_geom_angle_site_symmetry_1
_geom_angle_site_symmetry_3
_geom_angle
_geom_angle_publ_flag
N4 Cd1 N4 4_676 2_445 180.0 ?
N4 Cd1 N1 4_676 . 94.21(5) ?
N4 Cd1 N1 2_445 . 85.79(5) ?
N4 Cd1 N1 4_676 3_566 85.79(5) ?
N4 Cd1 N1 2_445 3_566 94.21(5) ?
N1 Cd1 N1 . 3_566 180.00(5) ?
N4 Cd1 Cl1 4_676 . 90.60(4) ?
N4 Cd1 Cl1 2_445 . 89.40(4) ?
N1 Cd1 Cl1 . . 87.57(4) ?
N1 Cd1 Cl1 3_566 . 92.43(4) ?
N4 Cd1 Cl1 4_676 3_566 89.40(4) ?
N4 Cd1 Cl1 2_445 3_566 90.60(4) ?
N1 Cd1 Cl1 . 3_566 92.43(4) ?
N1 Cd1 Cl1 3_566 3_566 87.57(4) ?
Cl1 Cd1 Cl1 . 3_566 180.0 ?
H1WA O1W H1WB . . 100(2) ?
H2WA O2W H2WB . . 100(2) ?
C1 N1 C5 . . 117.70(16) ?
C1 N1 Cd1 . . 116.82(11) ?
C5 N1 Cd1 . . 124.63(12) ?
C7 N2 C6 . . 111.94(14) ?
C7 N2 C10 . . 109.05(14) ?
C6 N2 C10 . . 108.82(14) ?
C8 N3 C9 . . 109.92(14) ?
C8 N3 C11 . . 113.01(15) ?
C9 N3 C11 . . 111.90(15) ?
C12 N4 C16 . . 117.41(15) ?
C12 N4 Cd1 . 2_455 119.03(11) ?
C16 N4 Cd1 . 2_455 123.53(11) ?
N1 C1 C2 . . 123.82(16) ?
N1 C1 H1 . . 118.1 ?
C2 C1 H1 . . 118.1 ?
C1 C2 C3 . . 117.32(16) ?
C1 C2 C6 . . 120.65(16) ?
C3 C2 C6 . . 122.03(16) ?
C4 C3 C2 . . 119.52(17) ?
C4 C3 H3 . . 120.2 ?
C2 C3 H3 . . 120.2 ?
C5 C4 C3 . . 118.99(18) ?
C5 C4 H4 . . 120.5 ?
C3 C4 H4 . . 120.5 ?
N1 C5 C4 . . 122.63(18) ?
N1 C5 H5 . . 118.7 ?
C4 C5 H5 . . 118.7 ?
N2 C6 C2 . . 112.20(14) ?
N2 C6 H6A . . 109.2 ?
C2 C6 H6A . . 109.2 ?
N2 C6 H6B . . 109.2 ?
C2 C6 H6B . . 109.2 ?
H6A C6 H6B . . 107.9 ?
N2 C7 C8 . . 110.71(15) ?
N2 C7 H7A . . 109.5 ?
C8 C7 H7A . . 109.5 ?
N2 C7 H7B . . 109.5 ?
C8 C7 H7B . . 109.5 ?
H7A C7 H7B . . 108.1 ?
N3 C8 C7 . . 109.98(16) ?
N3 C8 H8A . . 109.7 ?
C7 C8 H8A . . 109.7 ?
N3 C8 H8B . . 109.7 ?
C7 C8 H8B . . 109.7 ?
H8A C8 H8B . . 108.2 ?
N3 C9 C10 . . 110.96(15) ?
N3 C9 H9A . . 109.4 ?
C10 C9 H9A . . 109.4 ?
N3 C9 H9B . . 109.4 ?
C10 C9 H9B . . 109.4 ?
H9A C9 H9B . . 108.0 ?
N2 C10 C9 . . 110.80(15) ?
N2 C10 H10A . . 109.5 ?
C9 C10 H10A . . 109.5 ?
N2 C10 H10B . . 109.5 ?
C9 C10 H10B . . 109.5 ?
H10A C10 H10B . . 108.1 ?
N3 C11 C13 . . 109.80(14) ?
N3 C11 H11A . . 109.7 ?
C13 C11 H11A . . 109.7 ?
N3 C11 H11B . . 109.7 ?
C13 C11 H11B . . 109.7 ?
H11A C11 H11B . . 108.2 ?
N4 C12 C13 . . 124.16(16) ?
N4 C12 H12 . . 117.9 ?
C13 C12 H12 . . 117.9 ?
C14 C13 C12 . . 117.45(16) ?
C14 C13 C11 . . 125.13(16) ?
C12 C13 C11 . . 117.42(16) ?
C13 C14 C15 . . 119.35(16) ?
C13 C14 H14 . . 120.3 ?
C15 C14 H14 . . 120.3 ?
C16 C15 C14 . . 118.91(17) ?
C16 C15 H15 . . 120.5 ?
C14 C15 H15 . . 120.5 ?
N4 C16 C15 . . 122.71(16) ?
N4 C16 H16 . . 118.6 ?
C15 C16 H16 . . 118.6 ?

loop_
_geom_bond_atom_site_label_1
_geom_bond_atom_site_label_2
_geom_bond_site_symmetry_2
_geom_bond_distance
_geom_bond_publ_flag
Cd1 N4 4_676 2.3728(14) ?
Cd1 N4 2_445 2.3728(14) ?
Cd1 N1 . 2.4036(15) ?
Cd1 N1 3_566 2.4036(15) ?
Cd1 Cl1 . 2.6074(4) ?
Cd1 Cl1 3_566 2.6074(4) ?
O1W H1WA . 0.874(16) ?
O1W H1WB . 0.884(16) ?
O2W H2WA . 0.921(17) ?
O2W H2WB . 0.912(17) ?
N1 C1 . 1.338(2) ?
N1 C5 . 1.342(2) ?
N2 C7 . 1.472(2) ?
N2 C6 . 1.472(2) ?
N2 C10 . 1.474(2) ?
N3 C8 . 1.450(2) ?
N3 C9 . 1.458(2) ?
N3 C11 . 1.463(2) ?
N4 C12 . 1.332(2) ?
N4 C16 . 1.346(2) ?
N4 Cd1 2_455 2.3728(14) ?
C1 C2 . 1.386(2) ?
C1 H1 . 0.9500 ?
C2 C3 . 1.389(3) ?
C2 C6 . 1.508(2) ?
C3 C4 . 1.381(3) ?
C3 H3 . 0.9500 ?
C4 C5 . 1.377(3) ?
C4 H4 . 0.9500 ?
C5 H5 . 0.9500 ?
C6 H6A . 0.9900 ?
C6 H6B . 0.9900 ?
C7 C8 . 1.511(3) ?
C7 H7A . 0.9900 ?
C7 H7B . 0.9900 ?
C8 H8A . 0.9900 ?
C8 H8B . 0.9900 ?
C9 C10 . 1.515(3) ?
C9 H9A . 0.9900 ?
C9 H9B . 0.9900 ?
C10 H10A . 0.9900 ?
C10 H10B . 0.9900 ?
C11 C13 . 1.511(2) ?
C11 H11A . 0.9900 ?
C11 H11B . 0.9900 ?
C12 C13 . 1.390(2) ?
C12 H12 . 0.9500 ?
C13 C14 . 1.380(3) ?
C14 C15 . 1.390(3) ?
C14 H14 . 0.9500 ?
C15 C16 . 1.376(3) ?
C15 H15 . 0.9500 ?
C16 H16 . 0.9500 ?

loop_
_geom_hbond_atom_site_label_D
_geom_hbond_atom_site_label_H
_geom_hbond_atom_site_label_A
_geom_hbond_site_symmetry_A
_geom_hbond_distance_DH
_geom_hbond_distance_HA
_geom_hbond_distance_DA
_geom_hbond_angle_DHA
_geom_hbond_publ_flag
O1W H1WA N2 . 0.874(16) 2.084(17) 2.950(2) 171(2) y
O1W H1WB O2W 3_676 0.884(16) 2.007(18) 2.838(3) 156(2) y
O2W H2WA O1W . 0.921(17) 1.958(19) 2.844(3) 161(3) y
O2W H2WB Cl1 2_556 0.912(17) 2.272(18) 3.1607(17) 165(3) y

loop_
_geom_torsion_atom_site_label_1
_geom_torsion_atom_site_label_2
_geom_torsion_atom_site_label_3
_geom_torsion_atom_site_label_4
_geom_torsion_site_symmetry_1
_geom_torsion_site_symmetry_2
_geom_torsion_site_symmetry_3
_geom_torsion_site_symmetry_4
_geom_torsion
_geom_torsion_publ_flag
N4 Cd1 N1 C1 4_676 . . . 138.25(13) ?
N4 Cd1 N1 C1 2_445 . . . -41.75(13) ?
Cl1 Cd1 N1 C1 . . . . -131.32(12) ?
Cl1 Cd1 N1 C1 3_566 . . . 48.68(12) ?
N4 Cd1 N1 C5 4_676 . . . -52.61(14) ?
N4 Cd1 N1 C5 2_445 . . . 127.39(14) ?
Cl1 Cd1 N1 C5 . . . . 37.82(14) ?
Cl1 Cd1 N1 C5 3_566 . . . -142.18(14) ?
C5 N1 C1 C2 . . . . -0.8(3) ?
Cd1 N1 C1 C2 . . . . 169.09(13) ?
N1 C1 C2 C3 . . . . 1.8(3) ?
N1 C1 C2 C6 . . . . -177.44(16) ?
C1 C2 C3 C4 . . . . -1.5(3) ?
C6 C2 C3 C4 . . . . 177.80(17) ?
C2 C3 C4 C5 . . . . 0.2(3) ?
C1 N1 C5 C4 . . . . -0.6(3) ?
Cd1 N1 C5 C4 . . . . -169.62(14) ?
C3 C4 C5 N1 . . . . 0.9(3) ?
C7 N2 C6 C2 . . . . -60.88(19) ?
C10 N2 C6 C2 . . . . 178.52(15) ?
C1 C2 C6 N2 . . . . 112.33(18) ?
C3 C2 C6 N2 . . . . -66.9(2) ?
C6 N2 C7 C8 . . . . -178.39(15) ?
C10 N2 C7 C8 . . . . -57.93(19) ?
C9 N3 C8 C7 . . . . -59.1(2) ?
C11 N3 C8 C7 . . . . 175.07(15) ?
N2 C7 C8 N3 . . . . 60.0(2) ?
C8 N3 C9 C10 . . . . 58.00(19) ?
C11 N3 C9 C10 . . . . -175.57(14) ?
C7 N2 C10 C9 . . . . 56.28(19) ?
C6 N2 C10 C9 . . . . 178.64(15) ?
N3 C9 C10 N2 . . . . -57.0(2) ?
C8 N3 C11 C13 . . . . -153.02(16) ?
C9 N3 C11 C13 . . . . 82.25(18) ?
C16 N4 C12 C13 . . . . 0.1(3) ?
Cd1 N4 C12 C13 2_455 . . . -178.06(13) ?
N4 C12 C13 C14 . . . . 0.7(3) ?
N4 C12 C13 C11 . . . . -179.79(16) ?
N3 C11 C13 C14 . . . . -129.54(18) ?
N3 C11 C13 C12 . . . . 51.0(2) ?
C12 C13 C14 C15 . . . . -1.0(3) ?
C11 C13 C14 C15 . . . . 179.54(18) ?
C13 C14 C15 C16 . . . . 0.5(3) ?
C12 N4 C16 C15 . . . . -0.7(3) ?
Cd1 N4 C16 C15 2_455 . . . 177.39(14) ?
C14 C15 C16 N4 . . . . 0.4(3) ?
